data_2005670
loop_
_publ_author_name
'Sardone, N.'
'Licchelli, M.'

_publ_contact_author
;
     Dr. Nicola Sardone
     Centro Grandi Strumenti
     Universit\'a degli Studi di Pavia
     Via Bassi 21
     I-27100 Pavia
     Italy
;
_publ_section_title
;
 (4-Nitrophenyl 1,3,5,8,12-pentaazacyclotetradec-3-yl
 ketone-<i>N</i>^1^,<i>N</i>^5^,<i>N</i>^8^,<i>N</i>^12^)copper(II)
 Dinitrate
;
_journal_issue 11
_journal_name_full 'Acta Crystallographica Section C'
_journal_page_first 2713
_journal_page_last 2716
_journal_paper_doi 10.1107/S0108270196009183
_journal_volume 52
_journal_year 1996
_chemical_formula_iupac '[Cu (C16 H26 N6 O3)] (N O3)2'
_chemical_formula_structural '(C16 H26 N6 O3 ) Cu 2+ , 2N O3 1-'
_chemical_formula_sum 'C16 H26 Cu N8 O9'
_chemical_formula_weight 537.98
_chemical_name_systematic
;
(4-Nitro-phenyl)-(1,3,5,8,12-pentaaza-cyclotetradec-3-yl)-
-methanone dinitrato copper(II)
;
_space_group_IT_number 14
_space_group_name_Hall '-P 2yn'
_space_group_name_H-M_alt 'P 1 21/n 1'
_symmetry_cell_setting monoclinic
_symmetry_space_group_name_Hall '-P 2yn'
_symmetry_space_group_name_H-M 'P 1 21/n 1'
_audit_creation_method PARSTCIF
_cell_angle_alpha 90.00(0)
_cell_angle_beta 96.40(1)
_cell_angle_gamma 90.00(0)
_cell_formula_units_Z 4
_cell_length_a 7.935(1)
_cell_length_b 25.116(3)
_cell_length_c 11.081(2)
_cell_measurement_reflns_used 25
_cell_measurement_temperature 293(3)
_cell_measurement_theta_max 32
_cell_measurement_theta_min 28
_cell_volume 2194.6(6)
_computing_cell_refinement 'DATCIN (Enraf-Nonius, 1988)'
_computing_data_collection 'CAD-4 (Enraf-Nonius, 1988)'
_computing_data_reduction 'MolEN (Fair, 1990)'
_computing_molecular_graphics 'ORTEPII (Johnson, 1976)'
_computing_publication_material 'PARST (Nardelli, 1983)'
_computing_structure_refinement MolEN
_computing_structure_solution 'MULTAN80, (Main et al., 1980)'
_diffrn_ambient_temperature 293(3)
_diffrn_measurement_device 'Enraf Nonius CAD4'
_diffrn_measurement_method \w-2\q
_diffrn_radiation_monochromator graphite
_diffrn_radiation_source 'fine focus X-ray tube'
_diffrn_radiation_type CuK\a
_diffrn_radiation_wavelength 1.54184
_diffrn_reflns_av_R_equivalents 0.014
_diffrn_reflns_limit_h_max 9
_diffrn_reflns_limit_h_min 0
_diffrn_reflns_limit_k_max 30
_diffrn_reflns_limit_k_min 0
_diffrn_reflns_limit_l_max 13
_diffrn_reflns_limit_l_min -13
_diffrn_reflns_number 5038
_diffrn_reflns_reduction_process
;
;
_diffrn_reflns_theta_max 70
_diffrn_reflns_theta_min 2
_diffrn_standards_decay_% 1.0
_diffrn_standards_interval_count 300
_diffrn_standards_number 3
_exptl_absorpt_coefficient_mu 1.962
_exptl_absorpt_correction_T_max 0.79
_exptl_absorpt_correction_T_min 0.76
_exptl_absorpt_correction_type '\y scan (North, Phillips & Mathews, 1968)'
_exptl_crystal_colour violet
_exptl_crystal_density_diffrn 1.6282
_exptl_crystal_density_meas ?
_exptl_crystal_density_method none
_exptl_crystal_description
;
prism
;
_exptl_crystal_F_000 1116.0
_exptl_crystal_size_max 0.36
_exptl_crystal_size_mid 0.14
_exptl_crystal_size_min 0.13
_refine_diff_density_max 0.407
_refine_diff_density_min -0.086
_refine_ls_extinction_coef 2.0885E-7
_refine_ls_extinction_method 'Zachariasen (1963)'
_refine_ls_goodness_of_fit_obs 1.744
_refine_ls_hydrogen_treatment 'H atoms: see text'
_refine_ls_matrix_type full
_refine_ls_number_parameters 386
_refine_ls_number_reflns 3612
_refine_ls_R_factor_all 0.054
_refine_ls_R_factor_obs 0.050
_refine_ls_shift/esd_max 0.03
_refine_ls_structure_factor_coef F
_refine_ls_weighting_details 'w = 1/[\s(F)^2^]'
_refine_ls_weighting_scheme calc
_refine_ls_wR_factor_obs 0.039
_reflns_number_observed 3612
_reflns_number_total 3912
_reflns_observed_criterion I>1\s(I)
_cod_data_source_file na1257.cif
_cod_data_source_block global
_cod_depositor_comments
;
The following automatic conversions were performed:

'_exptl_crystal_density_meas' value 'none' was changed to '?' - the
value is perceived as not measured.

Automatic conversion script
Id: cif_fix_values 3008 2015-01-20 13:52:24Z robertas 

The following automatic conversions were performed:

'_refine_ls_weighting_scheme' value '1/[\s(F)^2^]' was changed to
'calc'. New tag '_refine_ls_weighting_details' was created. The value
of the new tag was set to 'w = 1/[\s(F)^2^]'.

Automatic conversion script
Id: cif_fix_values 3143 2015-03-26 13:38:13Z robertas 
;
_cod_original_sg_symbol_H-M 'P 21/n'
_cod_original_formula_sum ' C16 H26 Cu N8 O9'
_cod_database_code 2005670

loop_
_space_group_symop_id
_space_group_symop_operation_xyz
1 x,y,z
2 -x+1/2,y+1/2,-z+1/2
3 -x,-y,-z
4 x+1/2,-y+1/2,z+1/2

loop_
_atom_site_aniso_label
_atom_site_aniso_U_11
_atom_site_aniso_U_22
_atom_site_aniso_U_33
_atom_site_aniso_U_12
_atom_site_aniso_U_13
_atom_site_aniso_U_23
Cu .0331(2) .0331(2) .0383(2) -.0040(2) .0086(2) -.0003(2)
O9 .0701(14) .0825(16) .0934(16) -.0403(13) .0481(12) -.0399(14)
O1 .0559(14) .0705(16) .0974(17) .0248(12) .0364(12) .0195(14)
O2 .0617(16) .0475(14) .134(2) .0216(13) .0049(17) .0154(16)
O3 .0603(15) .0764(17) .1034(19) .0173(14) .0360(13) .0209(16)
O4 .0761(17) .0429(13) .0938(19) .0086(13) .0205(14) -.0009(14)
O5 .0849(17) .0610(16) .243(3) .0301(14) .0944(16) .0623(18)
O6 .0420(13) .0662(15) .0695(15) .0094(12) .0152(11) .0178(13)
O7 .092(2) .0477(14) .0854(18) .0070(15) .0099(16) -.0092(14)
O8 .136(2) .0816(18) .0787(16) .0171(18) .0598(14) -.0127(15)
N1 .0418(13) .0386(13) .0387(12) -.0065(11) .0158(11) -.0035(11)
N2 .0324(12) .0312(12) .0413(13) -.0016(10) .0103(10) -.0025(11)
N3 .0320(12) .0314(12) .0448(13) .0015(10) .0104(10) .0032(11)
N4 .0416(14) .0416(14) .0376(13) .0028(12) .0099(11) -.0006(12)
N5 .0348(12) .0309(12) .0400(12) .0010(10) .0114(10) -.0062(10)
N6 .0372(14) .0442(14) .0629(17) .0060(12) .0085(13) -.0010(14)
N7 .0464(16) .0420(14) .0660(17) .0084(13) .0110(13) .0181(13)
N8 .0595(18) .0510(16) .0577(17) .0101(14) .0051(15) -.0079(14)
C16 .0493(18) .0457(17) .0473(17) -.0094(15) .0185(14) -.0054(15)
C1 .0382(16) .0392(16) .0407(15) -.0011(14) .0100(13) .0017(14)
C2 .0366(16) .0484(17) .0470(17) -.0099(14) .0072(14) -.0110(15)
C3 .0380(16) .0352(15) .0567(18) -.0085(14) .0117(14) -.0039(15)
C4 .0441(18) .0478(18) .0540(18) -.0050(15) .0106(15) .0134(16)
C5 .054(2) .066(2) .0464(18) -.0060(18) .0175(15) .0119(17)
C6 .062(2) .061(2) .0395(16) -.0002(19) .0104(16) .0043(17)
C7 .0465(18) .0548(19) .0434(17) -.0037(16) .0062(15) -.0109(16)
C8 .0446(17) .0384(16) .0532(18) -.0049(14) .0148(14) -.0164(14)
C9 .0543(18) .0301(15) .0491(17) -.0050(14) .0198(14) -.0028(14)
C10 .0396(16) .0446(16) .0392(15) -.0024(14) .0141(13) -.0025(14)
C11 .0442(17) .0518(18) .0418(16) .0002(16) .0124(14) .0011(15)
C12 .0455(18) .0447(17) .0463(17) .0025(15) .0057(15) .0015(15)
C13 .0458(18) .0442(17) .0430(17) .0069(15) .0072(14) -.0077(14)
C14 .060(2) .0523(18) .0407(16) .0056(17) .0198(14) .0009(15)
C15 .0571(19) .0452(18) .0485(17) .0023(16) .0243(14) .0024(15)

loop_
_atom_site_label
_atom_site_fract_x
_atom_site_fract_y
_atom_site_fract_z
_atom_site_U_iso_or_equiv
_atom_site_thermal_displace_type
_atom_site_calc_attached_atom
_atom_site_type_symbol
Cu .72267(5) .85729(2) .96197(4) .0345(1) aniso . Cu
O9 .2754(3) .7977(1) 1.2427(2) .0791(9) aniso . O
O1 .5638(3) .9336(1) .8740(2) .0725(9) aniso . O
O2 .3629(3) .9908(1) .8707(3) .0816(10) aniso . O
O3 .3566(3) .9187(1) .9751(3) .0780(10) aniso . O
O4 1.1242(3) .72169(9) .9698(3) .0701(9) aniso . O
O5 1.1339(4) .8033(1) .9316(3) .1239(13) aniso . O
O6 .9231(3) .77317(9) 1.0164(2) .0586(8) aniso . O
O7 .2718(4) 1.05255(9) 1.5149(2) .0751(11) aniso . O
O8 .1458(4) .9978(1) 1.6234(2) .0953(12) aniso . O
N1 .5324(3) .8252(1) 1.1973(2) .0388(7) aniso . N
N2 .7399(3) .88664(9) 1.1353(2) .0345(8) aniso . N
N3 .9348(3) .89809(9) .9462(2) .0356(7) aniso . N
N4 .7106(3) .8256(1) .7951(2) .0399(8) aniso . N
N5 .5267(3) .80933(9) .9863(2) .0347(7) aniso . N
N6 .4258(3) .9483(1) .9055(3) .0479(9) aniso . N
N7 1.0595(3) .7657(1) .9716(3) .0511(9) aniso . N
N8 .2312(4) 1.0078(1) 1.5423(3) .0562(10) aniso . N
C16 .3898(4) .8303(1) 1.2559(3) .0464(10) aniso . C
C1 .6898(4) .8523(1) 1.2332(3) .0389(9) aniso . C
C2 .9178(4) .9054(1) 1.1626(3) .0438(9) aniso . C
C3 .9629(4) .9346(1) 1.0509(3) .0428(10) aniso . C
C4 .9469(4) .9252(1) .8295(3) .0482(11) aniso . C
C5 .9263(4) .8862(2) .7240(3) .0546(12) aniso . C
C6 .7506(5) .8624(1) .6969(3) .0540(11) aniso . C
C7 .5413(4) .8007(1) .7709(3) .0481(11) aniso . C
C8 .5089(4) .7706(1) .8843(3) .0447(10) aniso . C
C9 .5357(4) .7840(1) 1.1058(3) .0434(10) aniso . C
C10 .3720(4) .8781(1) 1.3345(3) .0404(9) aniso . C
C11 .3789(4) .9293(1) 1.2885(3) .0454(10) aniso . C
C12 .3364(4) .9725(1) 1.3583(3) .0455(10) aniso . C
C13 .2867(4) .9627(1) 1.4707(3) .0442(10) aniso . C
C14 .2826(4) .9122(1) 1.5197(3) .0500(12) aniso . C
C15 .3251(4) .8694(1) 1.4508(3) .0489(10) aniso . C
H1A .6844(45) .8732(13) 1.3065(31) .0507(0) iso C1 H
H1B .7790(45) .8238(14) 1.2448(31) .0507(0) iso C1 H
H2A .9833(44) .8709(14) 1.1797(31) .0507(0) iso C2 H
H2N .6770(44) .9124(13) 1.1266(31) .0507(0) iso N2 H
H2B .9336(45) .9269(14) 1.2278(31) .0507(0) iso C2 H
H3A 1.0768(45) .9488(14) 1.0649(31) .0507(0) iso C3 H
H3B .8926(45) .9676(13) 1.0344(31) .0507(0) iso C3 H
H3N 1.0159(46) .8707(13) .9520(31) .0507(0) iso N3 H
H4A .8525(44) .9545(14) .8197(30) .0507(0) iso C4 H
H4B 1.0546(45) .9472(14) .8343(30) .0507(0) iso C4 H
H4N .7834(46) .7971(13) .8022(30) .0507(0) iso N4 H
H5A .9494(45) .9061(14) .6522(31) .0507(0) iso C5 H
H5B 1.0130(44) .8565(14) .7421(31) .0507(0) iso C5 H
H5N .4532(44) .8301(13) .9796(31) .0507(0) iso N5 H
H6A .7426(45) .8434(13) .6201(32) .0507(0) iso C6 H
H6B .6586(44) .8889(14) .6852(31) .0507(0) iso C6 H
H7A .5357(45) .7752(13) .7001(31) .0507(0) iso C7 H
H7B .4564(44) .8279(14) .7558(31) .0507(0) iso C7 H
H8A .5927(44) .7433(14) .9036(31) .0507(0) iso C8 H
H8B .4060(44) .7536(14) .8791(31) .0507(0) iso C8 H
H9A .6424(44) .7613(14) 1.1234(31) .0507(0) iso C9 H
H9B .4378(45) .7604(14) 1.1079(31) .0507(0) iso C9 H
H11 .4069(46) .9382(14) 1.2009(31) .0507(0) iso C11 H
H12 .3375(44) 1.0082(14) 1.3273(31) .0507(0) iso C12 H
H14 .2474(45) .9060(13) 1.6043(31) .0507(0) iso C14 H
H15 .3338(46) .8332(14) 1.4886(31) .0507(0) iso C15 H

loop_
_atom_type_symbol
_atom_type_description
_atom_type_scat_dispersion_real
_atom_type_scat_dispersion_imag
_atom_type_scat_source
Cu Copper -2.019 .589 'IT.4  Tab.2.2A 2.3.1'
O Oxygen .047 .032 'IT.4  Tab.2.2A 2.3.1'
N Nitrogen .029 .018 'IT.4  Tab.2.2A 2.3.1'
C Carbon .017 .009 'IT.4  Tab.2.2A 2.3.1'
H Hydrogen .000 .000 'IT.4  Tab.2.2C      '

loop_
_geom_angle_atom_site_label_1
_geom_angle_atom_site_label_2
_geom_angle_atom_site_label_3
_geom_angle
_geom_angle_publ_flag
N4 Cu N5 85.90(10) yes
N3 Cu N5 173.30(10) yes
N3 Cu N4 94.40(10) yes
N2 Cu N5 93.50(10) yes
N2 Cu N4 177.50(10) yes
N2 Cu N3 85.90(10) yes
O1 Cu N5 98.70(10) yes
O1 Cu N4 88.50(10) yes
O1 Cu N3 88.00(10) yes
O1 Cu N2 94.00(10) yes
O6 Cu N5 86.90(10) yes
O6 Cu N4 81.90(10) yes
O6 Cu N3 86.50(10) yes
O6 Cu N2 95.60(10) yes
O1 Cu O6 168.60(10) yes
C1 N1 C9 116.6(2) yes
C16 N1 C9 118.5(3) yes
C16 N1 C1 124.2(3) yes
Cu N2 H2N 101(2) no
Cu N2 C2 105.5(2) yes
Cu N2 C1 119.0(2) yes
C2 N2 H2N 109(2) no
C1 N2 H2N 110(2) no
C1 N2 C2 111.3(2) yes
Cu N3 H3N 101(2) no
Cu N3 C4 116.9(2) yes
Cu N3 C3 107.8(2) yes
C4 N3 H3N 107(2) no
C3 N3 H3N 111(2) no
C3 N3 C4 112.6(2) yes
Cu N4 H4N 105(2) no
Cu N4 C7 106.5(2) yes
Cu N4 C6 115.8(2) yes
C7 N4 H4N 104(2) no
C6 N4 H4N 111(2) no
C6 N4 C7 113.2(2) yes
Cu N5 H5N 100(2) no
Cu N5 C9 114.9(2) yes
Cu N5 C8 107.4(2) yes
C9 N5 H5N 110(3) no
C8 N5 H5N 111(3) no
C8 N5 C9 113.3(2) yes
O2 N6 O3 121.7(3) yes
O1 N6 O3 117.5(3) yes
O1 N6 O2 120.8(3) yes
O5 N7 O6 120.1(3) yes
O4 N7 O6 121.7(3) yes
O4 N7 O5 118.2(3) yes
O7 N8 O8 124.1(3) yes
O8 N8 C13 117.8(3) yes
O7 N8 C13 118.1(3) yes
O9 C16 N1 121.6(3) yes
N1 C16 C10 119.0(3) yes
O9 C16 C10 119.3(3) yes
N1 C1 N2 111.7(2) yes
N2 C1 H1B 105(2) no
N2 C1 H1A 110(2) no
N1 C1 H1B 106(2) no
N1 C1 H1A 112(2) no
H1A C1 H1B 112(3) no
N2 C2 H2B 113(2) no
N2 C2 H2A 103(2) no
N2 C2 C3 107.0(2) yes
H2A C2 H2B 110(3) no
C3 C2 H2B 110(2) no
C3 C2 H2A 114(2) no
N3 C3 C2 108.3(2) yes
C2 C3 H3B 112(2) no
C2 C3 H3A 110(2) no
N3 C3 H3B 110(2) no
N3 C3 H3A 114(2) no
H3A C3 H3B 102(3) no
N3 C4 H4B 110(2) no
N3 C4 H4A 107(2) no
N3 C4 C5 111.4(3) yes
H4A C4 H4B 102(3) no
C5 C4 H4B 114(2) no
C5 C4 H4A 111(2) no
C4 C5 H5B 108(2) no
C4 C5 H5A 106(2) no
C4 C5 C6 115.1(3) yes
H5A C5 H5B 111(3) no
C6 C5 H5B 110(2) no
C6 C5 H5A 107(2) no
N4 C6 C5 111.5(3) yes
C5 C6 H6B 114(2) no
C5 C6 H6A 110(2) no
N4 C6 H6B 108(2) no
N4 C6 H6A 110(2) no
H6A C6 H6B 104(3) no
N4 C7 H7B 110(2) no
N4 C7 H7A 112(2) no
N4 C7 C8 107.2(3) yes
H7A C7 H7B 110(3) no
C8 C7 H7B 109(2) no
C8 C7 H7A 109(2) no
N5 C8 C7 107.1(2) yes
C7 C8 H8B 114(2) no
C7 C8 H8A 111(2) no
N5 C8 H8B 111(2) no
N5 C8 H8A 107(2) no
H8A C8 H8B 106(3) no
N1 C9 N5 108.7(2) yes
N5 C9 H9B 109(2) no
N5 C9 H9A 112(2) no
N1 C9 H9B 110(2) no
N1 C9 H9A 110(2) no
H9A C9 H9B 107(3) no
C16 C10 C15 117.7(3) yes
C16 C10 C11 121.2(3) yes
C11 C10 C15 120.5(3) yes
C10 C11 H11 124(2) no
C10 C11 C12 119.6(3) yes
C12 C11 H11 116(2) no
C11 C12 H12 121(2) no
C11 C12 C13 118.6(3) yes
C13 C12 H12 120(2) no
N8 C13 C12 119.0(3) yes
C12 C13 C14 122.9(3) yes
N8 C13 C14 118.1(3) yes
C13 C14 H14 121(2) no
C13 C14 C15 118.6(3) yes
C15 C14 H14 120(2) no
C10 C15 C14 119.7(3) yes
C14 C15 H15 119(2) no
C10 C15 H15 121(2) no

loop_
_geom_bond_atom_site_label_1
_geom_bond_atom_site_label_2
_geom_bond_distance
_geom_bond_publ_flag
Cu O1 2.437(3) yes
Cu O6 2.673(2) yes
Cu N2 2.048(2) yes
Cu N3 1.995(2) yes
Cu N4 2.006(2) yes
Cu N5 2.009(2) yes
O9 C16 1.219(4) yes
O1 N6 1.242(4) yes
O2 N6 1.223(4) yes
O3 N6 1.242(4) yes
O4 N7 1.220(4) yes
O5 N7 1.222(4) yes
O6 N7 1.254(4) yes
O7 N8 1.218(4) yes
O8 N8 1.210(4) yes
N1 C16 1.371(4) yes
N1 C1 1.439(4) yes
N1 C9 1.450(4) yes
N2 C1 1.475(4) yes
N2 C2 1.487(4) yes
N2 H2N .82(3) no
N3 C3 1.477(4) yes
N3 C4 1.474(4) yes
N3 H3N .94(3) no
N4 C6 1.488(4) yes
N4 C7 1.479(4) yes
N4 H4N .92(3) no
N5 C8 1.487(4) yes
N5 C9 1.463(4) yes
N5 H5N .78(3) no
N8 C13 1.477(4) yes
C16 C10 1.499(4) yes
C1 H1A .97(3) no
C1 H1B 1.01(3) no
C2 C3 1.515(5) yes
C2 H2A 1.02(3) no
C2 H2B .90(3) no
C3 H3A .97(3) no
C3 H3B 1.01(3) no
C4 C5 1.520(5) yes
C4 H4A 1.05(3) no
C4 H4B 1.01(3) no
C5 C6 1.516(5) yes
C5 H5A .97(3) no
C5 H5B 1.02(3) no
C6 H6A .97(3) no
C6 H6B .99(3) no
C7 C8 1.514(5) yes
C7 H7A 1.01(3) no
C7 H7B .96(3) no
C8 H8A .96(3) no
C8 H8B .92(3) no
C9 H9A 1.02(3) no
C9 H9B .98(3) no
C10 C11 1.389(4) yes
C10 C15 1.397(4) yes
C11 C12 1.395(5) yes
C11 H11 1.04(3) no
C12 C13 1.369(5) yes
C12 H12 .96(3) no
C13 C14 1.383(4) yes
C14 C15 1.380(5) yes
C14 H14 1.02(3) no
C15 H15 1.00(3) no

loop_
_geom_contact_atom_site_label_1
_geom_contact_atom_site_label_2
_geom_contact_distance
Cu C2 2.834(3)
Cu C3 2.821(3)
Cu C4 2.969(3)
Cu C6 2.972(3)
Cu C7 2.810(3)
Cu C8 2.835(3)
Cu C9 2.942(3)
O C9 2.717(4)
O C15 2.918(4)
O H15 2.86(3)
O1 H2N 2.89(3)
O3 H2N 2.89(3)
O5 N3 2.872(4)
O5 H4N 2.99(3)
O6 H8A 2.88(3)
O7 C12 2.742(4)
O8 C14 2.721(5)
N2 N3 2.755(4)
N2 N5 2.956(3)
N3 N4 2.937(3)
N4 N5 2.735(4)
N7 H4N 2.83(3)
C H11 2.78(4)
C1 C10 2.944(4)
C4 H3A 2.76(3)
C4 H6B 2.79(3)
C6 H4A 2.76(3)
C6 H7A 2.78(4)
C8 H9A 2.75(3)
C9 H8B 2.72(3)
C10 C13 2.736(4)
C11 C14 2.787(5)
C11 H1A 2.79(4)
C12 C15 2.788(5)
H1A H2A 2.89(5)
H1A H11 2.88(5)
H1B H2B 2.88(5)
H2A H3B 2.96(5)
H3B H3N 2.82(5)
H3B H4B 2.73(5)
H3N H4A 2.80(5)
H3N H4N 2.98(5)
H4A H5B 2.94(5)
H4N H6B 2.77(5)
H4N H7B 2.70(5)
H5B H6B 2.93(5)
H6A H7B 2.89(5)
H7B H8A 2.83(5)
H8A H9B 2.73(5)
